data_4088004
loop_
_publ_author_name
'Cepa, Steffen'
'Schulte to Brinke, Christian'
'Roelfes, Florian'
'Hahn, F. Ekkehardt'

_publ_section_title
;
 Hydrogen Activation by an Iridium(III) Complex Bearing a Bidentate Protic
 NH,NR-NHC&#x2227;Phosphine Ligand
;
_journal_issue 22
_journal_name_full Organometallics
_journal_page_first 5454
_journal_paper_doi 10.1021/acs.organomet.5b00799
_journal_volume 34
_journal_year 2015
_chemical_formula_moiety '(C33 H51 Ir N2 P), (Cl), (C H2 Cl2), 0.5 (C5 H12)'
_chemical_formula_sum 'C36.5 H65 Cl3 Ir N2 P'
_chemical_formula_weight 861.42
_space_group_IT_number 14
_space_group_name_Hall '-P 2ybc'
_space_group_name_H-M_alt 'P 1 21/c 1'
_symmetry_cell_setting monoclinic
_symmetry_space_group_name_Hall '-P 2ybc'
_symmetry_space_group_name_H-M 'P 1 21/c 1'
_atom_sites_solution_hydrogens geom
_atom_sites_solution_primary direct
_atom_sites_solution_secondary difmap
_audit_creation_method SHELXL-97
_cell_angle_alpha 90.00
_cell_angle_beta 98.471(4)
_cell_angle_gamma 90.00
_cell_formula_units_Z 4
_cell_length_a 13.1256(11)
_cell_length_b 13.7279(12)
_cell_length_c 21.1380(19)
_cell_measurement_reflns_used 28562
_cell_measurement_temperature 153(2)
_cell_measurement_theta_max 31.1525
_cell_measurement_theta_min 3.059
_cell_volume 3767.2(6)
_computing_cell_refinement 'Bruker SAINT'
_computing_data_collection 'Bruker APEX2'
_computing_data_reduction 'Bruker SAINT'
_computing_molecular_graphics 'Bruker SHELXTL'
_computing_publication_material 'Bruker SHELXTL'
_computing_structure_refinement 'SHELXL-97 (Sheldrick, 2008)'
_computing_structure_solution 'SHELXS-97 (Sheldrick, 2008)'
_diffrn_ambient_temperature 153(2)
_diffrn_measured_fraction_theta_full 0.998
_diffrn_measured_fraction_theta_max 0.974
_diffrn_measurement_device_type 'Bruker APEX-II CCD'
_diffrn_measurement_method 'Omega and Phi scans'
_diffrn_radiation_monochromator 'Goebel mirror'
_diffrn_radiation_source microsource
_diffrn_radiation_type MoK\a
_diffrn_radiation_wavelength 0.71073
_diffrn_reflns_av_R_equivalents 0.0387
_diffrn_reflns_av_sigmaI/netI 0.0250
_diffrn_reflns_limit_h_max 18
_diffrn_reflns_limit_h_min -18
_diffrn_reflns_limit_k_max 19
_diffrn_reflns_limit_k_min -19
_diffrn_reflns_limit_l_max 30
_diffrn_reflns_limit_l_min -30
_diffrn_reflns_number 66479
_diffrn_reflns_theta_full 27.50
_diffrn_reflns_theta_max 31.17
_diffrn_reflns_theta_min 3.28
_exptl_absorpt_coefficient_mu 3.827
_exptl_absorpt_correction_T_max 0.7462
_exptl_absorpt_correction_T_min 0.5089
_exptl_absorpt_correction_type multi-scan
_exptl_absorpt_process_details
; 
 Multi-scan correction included in APEX2 package (Bruker AXS, 2012)
;
_exptl_crystal_colour 'light yellow'
_exptl_crystal_density_diffrn 1.519
_exptl_crystal_density_method 'not measured'
_exptl_crystal_description stick
_exptl_crystal_F_000 1764
_exptl_crystal_size_max 0.40
_exptl_crystal_size_mid 0.25
_exptl_crystal_size_min 0.21
_refine_diff_density_max 1.470
_refine_diff_density_min -0.816
_refine_diff_density_rms 0.088
_refine_ls_extinction_method none
_refine_ls_goodness_of_fit_ref 1.028
_refine_ls_hydrogen_treatment mixed
_refine_ls_matrix_type full
_refine_ls_number_parameters 401
_refine_ls_number_reflns 11870
_refine_ls_number_restraints 4
_refine_ls_restrained_S_all 1.030
_refine_ls_R_factor_all 0.0280
_refine_ls_R_factor_gt 0.0212
_refine_ls_shift/su_max 0.002
_refine_ls_shift/su_mean 0.000
_refine_ls_structure_factor_coef Fsqd
_refine_ls_weighting_details 'calc w=1/[\s^2^(Fo^2^)+(0.0237P)^2^+2.3756P] where P=(Fo^2^+2Fc^2^)/3'
_refine_ls_weighting_scheme calc
_refine_ls_wR_factor_gt 0.0497
_refine_ls_wR_factor_ref 0.0523
_reflns_number_gt 10346
_reflns_number_total 11870
_reflns_threshold_expression >2sigma(I)
_cod_data_source_file om5b00799_si_002.cif
_cod_data_source_block '[5]Cl'
_cod_depositor_comments
;
The following automatic conversions were performed:

data item '_symmetry_cell_setting' value 'Monoclinic' was changed to
'monoclinic' in accordance with the
/home/saulius/struct/COD-crude-data/automatic-downloads/DataCite-retrospective/ACS/depositions/lib/dictionaries/cif_core.dic
dictionary named 'cif_core.dic' version 2.4.2 last updated on
2011-04-26.

Automatic conversion script
Id: cif_fix_values 6909 2019-04-08 15:41:33Z antanas 
;
_cod_original_sg_symbol_H-M 'P 21/c'
_cod_original_formula_sum 'C36.50 H65 Cl3 Ir N2 P'
_cod_database_code 4088004

loop_
_symmetry_equiv_pos_as_xyz
'x, y, z'
'-x, y+1/2, -z+1/2'
'-x, -y, -z'
'x, -y-1/2, z-1/2'

loop_
_atom_site_label
_atom_site_type_symbol
_atom_site_fract_x
_atom_site_fract_y
_atom_site_fract_z
_atom_site_U_iso_or_equiv
_atom_site_adp_type
_atom_site_occupancy
_atom_site_symmetry_multiplicity
_atom_site_calc_flag
_atom_site_refinement_flags
_atom_site_disorder_assembly
_atom_site_disorder_group
Ir Ir 0.371763(5) 0.018380(5) 0.358326(3) 0.01778(2) Uani 1 1 d . . .
Cl1 Cl 0.44598(4) 0.53510(4) 0.35770(2) 0.03058(10) Uani 1 1 d . . .
P1 P 0.31961(3) -0.12598(4) 0.39537(2) 0.01829(9) Uani 1 1 d . . .
N1 N 0.54734(12) -0.04088(12) 0.28719(8) 0.0212(3) Uani 1 1 d . . .
H1 H 0.5239 -0.0059 0.2533 0.025 Uiso 1 1 calc R . .
N2 N 0.55910(11) -0.11211(12) 0.37925(7) 0.0207(3) Uani 1 1 d . . .
C1 C 0.49867(13) -0.05048(14) 0.33941(9) 0.0201(3) Uani 1 1 d . . .
C2 C 0.63912(14) -0.09371(14) 0.29433(9) 0.0216(3) Uani 1 1 d . . .
C3 C 0.64675(13) -0.13928(14) 0.35327(9) 0.0219(4) Uani 1 1 d . . .
C4 C 0.73145(14) -0.19577(15) 0.37671(10) 0.0264(4) Uani 1 1 d . . .
H4 H 0.7360 -0.2272 0.4171 0.032 Uiso 1 1 calc R . .
C5 C 0.80948(14) -0.20504(15) 0.33939(11) 0.0281(4) Uani 1 1 d . . .
C6 C 0.80102(15) -0.16020(16) 0.27901(11) 0.0287(4) Uani 1 1 d . . .
C7 C 0.71524(15) -0.10449(15) 0.25576(10) 0.0258(4) Uani 1 1 d . . .
H7 H 0.7089 -0.0748 0.2148 0.031 Uiso 1 1 calc R . .
C8 C 0.90287(17) -0.26568(19) 0.36444(13) 0.0398(6) Uani 1 1 d . . .
H8A H 0.8985 -0.2863 0.4083 0.060 Uiso 1 1 calc R . .
H8B H 0.9654 -0.2268 0.3639 0.060 Uiso 1 1 calc R . .
H8C H 0.9053 -0.3232 0.3373 0.060 Uiso 1 1 calc R . .
C9 C 0.88648(17) -0.16964(19) 0.23848(13) 0.0386(5) Uani 1 1 d . . .
H9A H 0.8666 -0.1358 0.1977 0.058 Uiso 1 1 calc R . .
H9B H 0.8985 -0.2387 0.2304 0.058 Uiso 1 1 calc R . .
H9C H 0.9497 -0.1406 0.2611 0.058 Uiso 1 1 calc R . .
C10 C 0.53139(14) -0.15228(15) 0.43798(9) 0.0231(4) Uani 1 1 d . . .
H10A H 0.5259 -0.0990 0.4689 0.028 Uiso 1 1 calc R . .
H10B H 0.5859 -0.1976 0.4573 0.028 Uiso 1 1 calc R . .
C11 C 0.42913(14) -0.20619(14) 0.42450(9) 0.0224(4) Uani 1 1 d . . .
H11A H 0.4156 -0.2387 0.4642 0.027 Uiso 1 1 calc R . .
H11B H 0.4344 -0.2574 0.3922 0.027 Uiso 1 1 calc R . .
C12 C 0.23818(14) -0.20180(14) 0.33625(9) 0.0214(3) Uani 1 1 d . . .
H12 H 0.1710 -0.1669 0.3252 0.026 Uiso 1 1 calc R . .
C13 C 0.21366(15) -0.30315(15) 0.36037(10) 0.0263(4) Uani 1 1 d . . .
H13A H 0.2787 -0.3388 0.3742 0.032 Uiso 1 1 calc R . .
H13B H 0.1771 -0.2964 0.3979 0.032 Uiso 1 1 calc R . .
C14 C 0.14679(17) -0.36152(18) 0.30822(12) 0.0368(5) Uani 1 1 d . . .
H14A H 0.1375 -0.4284 0.3239 0.044 Uiso 1 1 calc R . .
H14B H 0.0780 -0.3308 0.2989 0.044 Uiso 1 1 calc R . .
C15 C 0.1947(2) -0.36650(19) 0.24718(12) 0.0410(6) Uani 1 1 d . . .
H15A H 0.1476 -0.4013 0.2138 0.049 Uiso 1 1 calc R . .
H15B H 0.2601 -0.4035 0.2552 0.049 Uiso 1 1 calc R . .
C16 C 0.2156(2) -0.26479(19) 0.22377(11) 0.0414(6) Uani 1 1 d . . .
H16A H 0.2480 -0.2694 0.1845 0.050 Uiso 1 1 calc R . .
H16B H 0.1497 -0.2292 0.2131 0.050 Uiso 1 1 calc R . .
C17 C 0.28606(17) -0.20938(16) 0.27470(10) 0.0298(4) Uani 1 1 d . . .
H17A H 0.2985 -0.1432 0.2589 0.036 Uiso 1 1 calc R . .
H17B H 0.3532 -0.2433 0.2837 0.036 Uiso 1 1 calc R . .
C18 C 0.24984(14) -0.12737(14) 0.46491(9) 0.0217(3) Uani 1 1 d . . .
H18 H 0.2479 -0.1971 0.4784 0.026 Uiso 1 1 calc R . .
C19 C 0.30665(16) -0.07250(16) 0.52260(9) 0.0274(4) Uani 1 1 d . . .
H19A H 0.3790 -0.0950 0.5313 0.033 Uiso 1 1 calc R . .
H19B H 0.3069 -0.0019 0.5132 0.033 Uiso 1 1 calc R . .
C20 C 0.25382(19) -0.09042(19) 0.58114(10) 0.0374(5) Uani 1 1 d . . .
H20A H 0.2586 -0.1604 0.5924 0.045 Uiso 1 1 calc R . .
H20B H 0.2897 -0.0530 0.6178 0.045 Uiso 1 1 calc R . .
C21 C 0.1416(2) -0.0604(2) 0.56890(12) 0.0450(6) Uani 1 1 d . . .
H21A H 0.1369 0.0110 0.5626 0.054 Uiso 1 1 calc R . .
H21B H 0.1085 -0.0768 0.6067 0.054 Uiso 1 1 calc R . .
C22 C 0.08432(18) -0.1114(2) 0.51008(11) 0.0376(5) Uani 1 1 d . . .
H22A H 0.0815 -0.1823 0.5185 0.045 Uiso 1 1 calc R . .
H22B H 0.0128 -0.0867 0.5015 0.045 Uiso 1 1 calc R . .
C23 C 0.13745(15) -0.09410(16) 0.45160(10) 0.0275(4) Uani 1 1 d . . .
H23A H 0.1346 -0.0239 0.4407 0.033 Uiso 1 1 calc R . .
H23B H 0.1010 -0.1306 0.4146 0.033 Uiso 1 1 calc R . .
C24 C 0.35471(15) 0.18168(15) 0.35354(9) 0.0236(4) Uani 1 1 d . . .
C25 C 0.25695(15) 0.13903(15) 0.36047(10) 0.0251(4) Uani 1 1 d . . .
C26 C 0.22480(14) 0.08106(15) 0.30367(9) 0.0244(4) Uani 1 1 d . . .
C27 C 0.30291(14) 0.08659(14) 0.26322(9) 0.0222(4) Uani 1 1 d . . .
C28 C 0.38387(14) 0.14892(14) 0.29500(9) 0.0222(4) Uani 1 1 d . . .
C29 C 0.41355(18) 0.25515(16) 0.39691(10) 0.0329(5) Uani 1 1 d . . .
H29A H 0.4875 0.2420 0.4000 0.049 Uiso 1 1 calc R . .
H29B H 0.3928 0.2508 0.4395 0.049 Uiso 1 1 calc R . .
H29C H 0.3988 0.3207 0.3796 0.049 Uiso 1 1 calc R . .
C30 C 0.19183(18) 0.16835(17) 0.41002(11) 0.0343(5) Uani 1 1 d . . .
H30A H 0.2294 0.1553 0.4528 0.052 Uiso 1 1 calc R . .
H30B H 0.1276 0.1309 0.4038 0.052 Uiso 1 1 calc R . .
H30C H 0.1760 0.2380 0.4058 0.052 Uiso 1 1 calc R . .
C31 C 0.12186(15) 0.03296(17) 0.28665(11) 0.0316(5) Uani 1 1 d . . .
H31A H 0.0720 0.0804 0.2658 0.047 Uiso 1 1 calc R . .
H31B H 0.0984 0.0085 0.3256 0.047 Uiso 1 1 calc R . .
H31C H 0.1279 -0.0214 0.2574 0.047 Uiso 1 1 calc R . .
C32 C 0.29677(16) 0.04627(17) 0.19688(9) 0.0285(4) Uani 1 1 d . . .
H32A H 0.2480 -0.0082 0.1916 0.043 Uiso 1 1 calc R . .
H32B H 0.3650 0.0233 0.1900 0.043 Uiso 1 1 calc R . .
H32C H 0.2734 0.0973 0.1657 0.043 Uiso 1 1 calc R . .
C33 C 0.47674(15) 0.18487(15) 0.26883(10) 0.0273(4) Uani 1 1 d . . .
H33A H 0.4711 0.2554 0.2619 0.041 Uiso 1 1 calc R . .
H33B H 0.4813 0.1523 0.2281 0.041 Uiso 1 1 calc R . .
H33C H 0.5387 0.1705 0.2993 0.041 Uiso 1 1 calc R . .
C50 C 0.36207(19) 0.5144(2) 0.51462(13) 0.0424(6) Uani 1 1 d . . .
H50A H 0.3855 0.5305 0.4734 0.051 Uiso 1 1 calc R . .
H50B H 0.4230 0.4944 0.5452 0.051 Uiso 1 1 calc R . .
Cl50 Cl 0.27325(7) 0.41699(7) 0.50320(5) 0.0687(2) Uani 1 1 d . . .
Cl51 Cl 0.30535(6) 0.61874(5) 0.54449(4) 0.05513(17) Uani 1 1 d . . .
C80 C 0.0258(9) -0.1020(6) 0.1037(5) 0.079(3) Uiso 0.50 1 d PD A -1
C81 C 0.0180(5) -0.0144(5) 0.0641(3) 0.0606(16) Uiso 0.50 1 d PD A -1
C82 C 0.0039(10) -0.0063(6) -0.0066(3) 0.0603(16) Uiso 0.50 1 d PD A -1
C83 C -0.0107(5) 0.0977(5) -0.0256(3) 0.0671(18) Uiso 0.50 1 d PD A -1
C84 C -0.0306(7) 0.1262(7) -0.0927(3) 0.062(2) Uiso 0.50 1 d PD A -1
H H 0.4323(18) 0.0247(17) 0.4268(12) 0.025(6) Uiso 1 1 d . . .

loop_
_atom_site_aniso_label
_atom_site_aniso_U_11
_atom_site_aniso_U_22
_atom_site_aniso_U_33
_atom_site_aniso_U_23
_atom_site_aniso_U_13
_atom_site_aniso_U_12
Ir 0.02087(3) 0.01597(4) 0.01676(4) 0.00178(2) 0.00359(2) 0.00122(2)
Cl1 0.0339(2) 0.0351(3) 0.0234(2) 0.00034(19) 0.00650(18) 0.00417(19)
P1 0.02196(19) 0.0165(2) 0.0166(2) 0.00008(16) 0.00340(15) -0.00041(16)
N1 0.0246(7) 0.0204(8) 0.0196(7) 0.0023(6) 0.0061(6) 0.0026(6)
N2 0.0217(7) 0.0205(8) 0.0199(7) 0.0033(6) 0.0034(5) 0.0020(5)
C1 0.0235(8) 0.0183(8) 0.0187(8) 0.0034(7) 0.0039(6) -0.0003(6)
C2 0.0230(8) 0.0167(9) 0.0255(9) -0.0023(7) 0.0048(7) -0.0009(6)
C3 0.0223(8) 0.0188(9) 0.0248(9) -0.0016(7) 0.0043(7) -0.0004(6)
C4 0.0254(8) 0.0212(10) 0.0314(10) -0.0007(8) 0.0008(7) 0.0012(7)
C5 0.0226(8) 0.0211(10) 0.0399(11) -0.0065(8) 0.0027(8) 0.0004(7)
C6 0.0247(8) 0.0224(10) 0.0408(12) -0.0086(9) 0.0108(8) -0.0036(7)
C7 0.0291(9) 0.0195(10) 0.0306(10) -0.0043(8) 0.0106(7) -0.0043(7)
C8 0.0255(9) 0.0378(14) 0.0550(15) -0.0021(11) 0.0020(9) 0.0069(9)
C9 0.0308(10) 0.0341(13) 0.0548(15) -0.0084(11) 0.0193(10) -0.0007(9)
C10 0.0244(8) 0.0243(10) 0.0203(8) 0.0044(7) 0.0023(6) 0.0003(7)
C11 0.0249(8) 0.0195(9) 0.0227(9) 0.0041(7) 0.0029(7) 0.0002(7)
C12 0.0239(8) 0.0203(9) 0.0194(8) -0.0031(7) 0.0008(6) 0.0029(6)
C13 0.0288(9) 0.0230(10) 0.0273(10) -0.0048(8) 0.0048(7) -0.0039(7)
C14 0.0347(10) 0.0305(12) 0.0445(13) -0.0150(10) 0.0031(9) -0.0058(9)
C15 0.0501(13) 0.0326(13) 0.0377(13) -0.0195(10) -0.0026(10) 0.0030(10)
C16 0.0635(15) 0.0372(14) 0.0213(10) -0.0087(9) -0.0012(10) 0.0108(11)
C17 0.0449(11) 0.0248(11) 0.0207(9) -0.0038(8) 0.0083(8) 0.0037(8)
C18 0.0282(8) 0.0197(9) 0.0181(8) -0.0009(7) 0.0062(6) -0.0042(7)
C19 0.0361(10) 0.0270(11) 0.0193(9) -0.0020(7) 0.0049(7) -0.0073(8)
C20 0.0570(14) 0.0388(13) 0.0178(9) -0.0027(9) 0.0103(9) -0.0126(11)
C21 0.0565(15) 0.0540(17) 0.0297(12) -0.0118(11) 0.0233(11) -0.0088(12)
C22 0.0395(11) 0.0433(14) 0.0342(12) -0.0066(10) 0.0194(9) -0.0080(10)
C23 0.0301(9) 0.0277(11) 0.0263(10) -0.0047(8) 0.0097(7) -0.0035(8)
C24 0.0328(9) 0.0161(9) 0.0223(9) 0.0026(7) 0.0056(7) 0.0039(7)
C25 0.0300(9) 0.0195(9) 0.0267(9) 0.0030(7) 0.0075(7) 0.0060(7)
C26 0.0235(8) 0.0240(10) 0.0252(9) 0.0050(7) 0.0023(7) 0.0057(7)
C27 0.0264(8) 0.0200(9) 0.0198(8) 0.0035(7) 0.0019(7) 0.0043(7)
C28 0.0263(8) 0.0179(9) 0.0226(9) 0.0062(7) 0.0048(7) 0.0030(6)
C29 0.0506(12) 0.0203(10) 0.0271(10) -0.0006(8) 0.0040(9) -0.0007(9)
C30 0.0420(11) 0.0284(12) 0.0361(12) -0.0008(9) 0.0169(9) 0.0086(9)
C31 0.0242(9) 0.0342(13) 0.0353(11) 0.0068(9) 0.0010(8) 0.0024(8)
C32 0.0334(10) 0.0303(11) 0.0211(9) 0.0022(8) 0.0012(7) 0.0027(8)
C33 0.0316(9) 0.0212(10) 0.0302(10) 0.0073(8) 0.0081(8) -0.0002(7)
C50 0.0360(11) 0.0572(17) 0.0355(13) 0.0097(11) 0.0103(10) 0.0071(11)
Cl50 0.0701(5) 0.0541(5) 0.0860(6) -0.0147(4) 0.0254(4) -0.0057(4)
Cl51 0.0660(4) 0.0401(4) 0.0609(4) 0.0100(3) 0.0144(3) 0.0069(3)

loop_
_atom_type_symbol
_atom_type_description
_atom_type_scat_dispersion_real
_atom_type_scat_dispersion_imag
_atom_type_scat_source
C C 0.0033 0.0016 'International Tables Vol C Tables 4.2.6.8 and 6.1.1.4'
H H 0.0000 0.0000 'International Tables Vol C Tables 4.2.6.8 and 6.1.1.4'
N N 0.0061 0.0033 'International Tables Vol C Tables 4.2.6.8 and 6.1.1.4'
Cl Cl 0.1484 0.1585 'International Tables Vol C Tables 4.2.6.8 and 6.1.1.4'
Ir Ir -1.4442 7.9887 'International Tables Vol C Tables 4.2.6.8 and 6.1.1.4'
P P 0.1023 0.0942 'International Tables Vol C Tables 4.2.6.8 and 6.1.1.4'

loop_
_geom_angle_atom_site_label_1
_geom_angle_atom_site_label_2
_geom_angle_atom_site_label_3
_geom_angle
C1 Ir C25 158.68(8)
C1 Ir C24 122.66(7)
C25 Ir C24 37.27(7)
C1 Ir C28 97.06(7)
C25 Ir C28 62.09(7)
C24 Ir C28 36.73(7)
C1 Ir C26 138.28(7)
C25 Ir C26 37.51(7)
C24 Ir C26 61.85(7)
C28 Ir C26 61.65(7)
C1 Ir P1 87.64(6)
C25 Ir P1 113.53(5)
C24 Ir P1 148.18(5)
C28 Ir P1 161.42(5)
C26 Ir P1 103.28(5)
C1 Ir C27 104.51(7)
C25 Ir C27 62.27(7)
C24 Ir C27 61.85(7)
C28 Ir C27 37.28(7)
C26 Ir C27 36.67(7)
P1 Ir C27 124.15(5)
C12 P1 C18 103.20(8)
C12 P1 C11 103.60(9)
C18 P1 C11 100.49(9)
C12 P1 Ir 115.66(6)
C18 P1 Ir 119.60(7)
C11 P1 Ir 112.10(6)
C1 N1 C2 111.28(16)
C1 N2 C3 111.16(15)
C1 N2 C10 124.57(15)
C3 N2 C10 123.99(15)
N1 C1 N2 105.15(15)
N1 C1 Ir 128.24(13)
N2 C1 Ir 126.45(13)
C3 C2 C7 121.17(18)
C3 C2 N1 106.21(16)
C7 C2 N1 132.62(19)
C2 C3 C4 121.50(18)
C2 C3 N2 106.17(16)
C4 C3 N2 132.29(18)
C3 C4 C5 117.9(2)
C4 C5 C6 120.63(18)
C4 C5 C8 118.7(2)
C6 C5 C8 120.70(19)
C7 C6 C5 120.88(18)
C7 C6 C9 118.4(2)
C5 C6 C9 120.66(19)
C2 C7 C6 117.8(2)
N2 C10 C11 110.46(15)
C10 C11 P1 113.26(14)
C17 C12 C13 110.73(16)
C17 C12 P1 110.20(13)
C13 C12 P1 114.62(13)
C14 C13 C12 111.22(18)
C15 C14 C13 111.72(19)
C14 C15 C16 110.6(2)
C17 C16 C15 110.48(19)
C16 C17 C12 110.71(19)
C23 C18 C19 110.06(16)
C23 C18 P1 115.41(13)
C19 C18 P1 112.92(13)
C20 C19 C18 109.92(17)
C21 C20 C19 111.38(19)
C20 C21 C22 111.3(2)
C23 C22 C21 111.09(19)
C22 C23 C18 110.36(18)
C28 C24 C25 108.59(17)
C28 C24 C29 124.41(18)
C25 C24 C29 126.80(18)
C28 C24 Ir 71.74(11)
C25 C24 Ir 71.01(11)
C29 C24 Ir 127.10(14)
C24 C25 C26 107.12(17)
C24 C25 C30 124.79(19)
C26 C25 C30 126.77(18)
C24 C25 Ir 71.72(11)
C26 C25 Ir 72.10(11)
C30 C25 Ir 131.69(15)
C27 C26 C25 108.60(17)
C27 C26 C31 125.44(19)
C25 C26 C31 125.61(18)
C27 C26 Ir 72.17(10)
C25 C26 Ir 70.39(10)
C31 C26 Ir 128.62(14)
C26 C27 C28 107.17(17)
C26 C27 C32 126.53(18)
C28 C27 C32 125.90(18)
C26 C27 Ir 71.16(10)
C28 C27 Ir 70.46(10)
C32 C27 Ir 129.27(14)
C24 C28 C27 108.50(17)
C24 C28 C33 123.83(18)
C27 C28 C33 127.25(18)
C24 C28 Ir 71.53(11)
C27 C28 Ir 72.26(11)
C33 C28 Ir 127.90(13)
Cl50 C50 Cl51 110.91(14)
C80 C81 C82 128.8(7)
C81 C82 C83 109.7(6)
C84 C83 C82 121.2(7)

loop_
_geom_bond_atom_site_label_1
_geom_bond_atom_site_label_2
_geom_bond_distance
Ir C1 2.0061(18)
Ir C25 2.2443(19)
Ir C24 2.254(2)
Ir C28 2.2563(19)
Ir C26 2.2671(18)
Ir P1 2.2731(5)
Ir C27 2.2804(18)
P1 C12 1.8423(18)
P1 C18 1.8431(19)
P1 C11 1.8431(19)
N1 C1 1.361(2)
N1 C2 1.395(2)
N2 C1 1.363(2)
N2 C3 1.397(2)
N2 C10 1.453(2)
C2 C3 1.385(3)
C2 C7 1.387(3)
C3 C4 1.386(3)
C4 C5 1.388(3)
C5 C6 1.406(3)
C5 C8 1.511(3)
C6 C7 1.390(3)
C6 C9 1.514(3)
C10 C11 1.522(3)
C12 C17 1.529(3)
C12 C13 1.532(3)
C13 C14 1.531(3)
C14 C15 1.518(4)
C15 C16 1.520(4)
C16 C17 1.517(3)
C18 C23 1.530(3)
C18 C19 1.531(3)
C19 C20 1.525(3)
C20 C21 1.515(4)
C21 C22 1.525(3)
C22 C23 1.525(3)
C24 C28 1.421(3)
C24 C25 1.437(3)
C24 C29 1.499(3)
C25 C26 1.450(3)
C25 C30 1.501(3)
C26 C27 1.430(3)
C26 C31 1.499(3)
C27 C28 1.450(3)
C27 C32 1.499(3)
C28 C33 1.495(3)
C50 Cl50 1.767(3)
C50 Cl51 1.773(3)
C80 C81 1.461(5)
C81 C82 1.483(5)
C82 C83 1.488(5)
C83 C84 1.457(5)
